data_7160696
loop_
_publ_author_name
'Marra, Francesco'
'Morelli, Fabrizio'
'De Nardi, Federica'
'Priola, Emanuele'
'Coldham, Iain'
'Blangetti, Marco'

_publ_section_title
;
 <i>O</i>-Aryl carbamates of 2-substituted piperidines: anionic Fries
 rearrangement and kinetic resolution by lithiation.
;
_journal_issue 35
_journal_name_full 'Organic &amp; biomolecular chemistry'
_journal_page_first 8029
_journal_page_last 8038
_journal_paper_doi 10.1039/d5ob01049g
_journal_volume 23
_journal_year 2025
_chemical_formula_moiety 'C19 H21 N O2'
_chemical_formula_sum 'C19 H21 N O2'
_chemical_formula_weight 295.37
_space_group_crystal_system monoclinic
_space_group_IT_number 14
_space_group_name_Hall '-P 2yn'
_space_group_name_H-M_alt 'P 1 21/n 1'
_atom_sites_solution_hydrogens geom
_atom_sites_solution_primary iterative
_audit_creation_date 2025-04-17
_audit_creation_method
;
Olex2 1.5
(compiled 2025.03.04 svn.red2d20d0 for OlexSys, GUI svn.r7188)
;
_audit_update_record
;
2025-04-17 deposited with the CCDC.	2025-08-19 downloaded from the CCDC.
;
_cell_angle_alpha 90
_cell_angle_beta 105.979(4)
_cell_angle_gamma 90
_cell_formula_units_Z 4
_cell_length_a 10.7494(4)
_cell_length_b 11.1404(3)
_cell_length_c 14.0361(5)
_cell_measurement_reflns_used 6744
_cell_measurement_temperature 293(2)
_cell_measurement_theta_max 66.2750
_cell_measurement_theta_min 4.5620
_cell_volume 1615.92(10)
_computing_cell_refinement 'CrysAlisPro 1.171.42.101a (Rigaku OD, 2023)'
_computing_data_collection 'CrysAlisPro 1.171.42.101a (Rigaku OD, 2023)'
_computing_data_reduction 'CrysAlisPro 1.171.42.101a (Rigaku OD, 2023)'
_computing_molecular_graphics 'Olex2 1.5 (Dolomanov et al., 2009)'
_computing_publication_material 'Olex2 1.5 (Dolomanov et al., 2009)'
_computing_structure_refinement 'SHELXL 2019/3 (Sheldrick, 2015)'
_computing_structure_solution 'olex2.solve 1.5 (Bourhis et al., 2015)'
_diffrn_ambient_temperature 293(2)
_diffrn_detector_area_resol_mean 5.1990
_diffrn_detector_type AtlasS2
_diffrn_measured_fraction_theta_full 0.991
_diffrn_measured_fraction_theta_max 0.991
_diffrn_measurement_details
;
List of Runs (angles in degrees, time in seconds):

  # Type    Start    End  Width  t~exp~   \w     \q     \k     \f   Frames
#--------------------------------------------------------------------------
  1  \w     22.00 113.00   1.00   15.00    --   42.89  57.00-150.00   91
  2  \w     -6.00  63.00   1.00   15.00    --   42.89 -57.00 -90.00   69
  3  \w    -29.00  70.00   1.00   15.00    --   42.89 -57.00  60.00   99
  4  \w     51.00 123.00   1.00   15.00    --   92.50 -70.00 -81.73   72
  5  \w    134.00 177.00   1.00   15.00    --   92.50   0.00   0.00   43
  6  \w     19.00 122.00   1.00   15.00    --   92.50 -69.00  39.96  103
  7  \w     24.00  50.00   1.00   15.00    --   92.50   0.00   0.00   26
  8  \w     30.00  69.00   1.00   15.00    --   92.50 -70.00 -50.63   39
  9  \w     55.00 106.00   1.00   15.00    --   92.50 -30.00 -90.00   51
 10  \w     80.00 105.00   1.00   15.00    --   92.50 -45.00  60.00   25
 11  \w     41.00  67.00   1.00   15.00    --   92.50 -45.00-180.00   26
 12  \w     58.00 103.00   1.00   15.00    --   92.50 -70.00 123.20   45
 13  \w     19.00  58.00   1.00   15.00    --   92.50 -69.00  -9.24   39
 14  \w     71.00 118.00   1.00   15.00    --   92.50 -69.00  -9.24   47
 15  \w     64.00 146.00   1.00   15.00    --   92.50  30.00 120.00   82
 16  \w     62.00  87.00   1.00   15.00    --   92.50 -70.00 161.75   25
 17  \w     16.00 113.00   1.00   15.00    --   92.50 -30.00-180.00   97
 18  \w     89.00 115.00   1.00   15.00    --   92.50 -70.00 -50.63   26
 19  \w     65.00  91.00   1.00   15.00    --   92.50 -30.00  60.00   26
 20  \w     95.00 120.00   1.00   15.00    --   92.50 -30.00  60.00   25
 21  \w     25.00  50.00   1.00   15.00    --   92.50 -70.00  69.41   25
 22  \w     79.00 104.00   1.00   15.00    --   92.50 -70.00  69.41   25
 23  \w     67.00 102.00   1.00   15.00    --   92.50 -70.00-139.94   35
 24  \w     75.00 101.00   1.00   15.00    --   92.50 -45.00-180.00   26
 25  \w     41.00  93.00   1.00   15.00    --   92.50  15.00  30.00   52
 26  \w    104.00 148.00   1.00   15.00    --   92.50  15.00  30.00   44
 27  \w    126.00 161.00   1.00   15.00    --   92.50  61.00-150.00   35
 28  \w     31.00 121.00   1.00   15.00    --   92.50 -61.00-180.00   90
 29  \w     64.00  90.00   1.00   15.00    --   92.50 -70.00  17.55   26
 30  \w     22.00  60.00   1.00   15.00    --   92.50 -70.00 161.75   38
 31  \w     70.00  95.00   1.00   15.00    --   92.50 -70.00 170.12   25
 32  \w    120.00 149.00   1.00   15.00    --   92.50  30.00 -90.00   29
 33  \w    131.00 156.00   1.00   15.00    --   92.50  61.00 -60.00   25
 34  \w     73.00 117.00   1.00   15.00    --   92.50  61.00 120.00   44
 35  \w     72.00  97.00   1.00   15.00    --   92.50 -70.00-158.27   25
;
_diffrn_measurement_device 'four-circle diffractometer'
_diffrn_measurement_device_type 'Xcalibur, AtlasS2, Gemini ultra'
_diffrn_measurement_method '\w scans'
_diffrn_radiation_type CuK\a
_diffrn_radiation_wavelength 1.54184
_diffrn_reflns_av_R_equivalents 0.0575
_diffrn_reflns_av_unetI/netI 0.0298
_diffrn_reflns_Laue_measured_fraction_full 0.991
_diffrn_reflns_Laue_measured_fraction_max 0.991
_diffrn_reflns_limit_h_max 12
_diffrn_reflns_limit_h_min -12
_diffrn_reflns_limit_k_max 13
_diffrn_reflns_limit_k_min -9
_diffrn_reflns_limit_l_max 16
_diffrn_reflns_limit_l_min -16
_diffrn_reflns_number 17280
_diffrn_reflns_point_group_measured_fraction_full 0.991
_diffrn_reflns_point_group_measured_fraction_max 0.991
_diffrn_reflns_theta_full 66.848
_diffrn_reflns_theta_max 66.848
_diffrn_reflns_theta_min 4.618
_exptl_absorpt_coefficient_mu 0.620
_exptl_absorpt_correction_T_max 1.00000
_exptl_absorpt_correction_T_min 0.35935
_exptl_absorpt_correction_type multi-scan
_exptl_absorpt_process_details
;
CrysAlisPro 1.171.42.101a (Rigaku Oxford Diffraction, 2023)
Empirical absorption correction using spherical harmonics,
implemented in SCALE3 ABSPACK scaling algorithm.
;
_exptl_crystal_colour colourless
_exptl_crystal_colour_primary colourless
_exptl_crystal_density_diffrn 1.214
_exptl_crystal_description plate
_exptl_crystal_F_000 632
_exptl_crystal_size_max 0.3
_exptl_crystal_size_mid 0.2
_exptl_crystal_size_min 0.08
_refine_diff_density_max 0.435
_refine_diff_density_min -0.266
_refine_diff_density_rms 0.038
_refine_ls_extinction_coef 0.0021(4)
_refine_ls_extinction_expression Fc^*^=kFc[1+0.001xFc^2^\l^3^/sin(2\q)]^-1/4^
_refine_ls_extinction_method 'SHELXL-2019/2 (Sheldrick 2019)'
_refine_ls_goodness_of_fit_ref 1.036
_refine_ls_hydrogen_treatment constr
_refine_ls_matrix_type full
_refine_ls_number_parameters 202
_refine_ls_number_reflns 2844
_refine_ls_number_restraints 0
_refine_ls_restrained_S_all 1.036
_refine_ls_R_factor_all 0.0539
_refine_ls_R_factor_gt 0.0472
_refine_ls_shift/su_max 0.000
_refine_ls_shift/su_mean 0.000
_refine_ls_structure_factor_coef Fsqd
_refine_ls_weighting_details 'w=1/[\s^2^(Fo^2^)+(0.0730P)^2^+0.4447P] where P=(Fo^2^+2Fc^2^)/3'
_refine_ls_weighting_scheme calc
_refine_ls_wR_factor_gt 0.1296
_refine_ls_wR_factor_ref 0.1382
_reflns_Friedel_coverage 0.000
_reflns_number_gt 2450
_reflns_number_total 2844
_reflns_threshold_expression 'I > 2\s(I)'
_cod_data_source_file d5ob01049g2.cif
_cod_data_source_block preex1_auto
_cod_depositor_comments 'Adding full bibliography for 7160696.cif.'
_cod_database_code 7160696
_shelx_shelxl_version_number 2019/3
_shelx_space_group_comment
;
The symmetry employed for this shelxl refinement is uniquely defined
by the following loop, which should always be used as a source of
symmetry information in preference to the above space-group names.
They are only intended as comments.
;
_shelx_estimated_absorpt_t_max 0.952
_shelx_estimated_absorpt_t_min 0.836
_olex2_refinement_description
;
1. Fixed Uiso
 At 1.2 times of:
  All C(H) groups, All C(H,H) groups
 At 1.5 times of:
  All C(H,H,H) groups, All O(H) groups
2.a Secondary CH2 refined with riding coordinates:
 C12(H12A,H12B), C9(H9A,H9B), C10(H10A,H10B), C11(H11A,H11B)
2.b Aromatic/amide H refined with riding coordinates:
 C19(H19), C16(H16), C17(H17), C5(H5), C18(H18), C1(H1), C2(H2A), C3(H3), C4(H4)
2.c Idealised Me refined as rotating group:
 C8(H8A,H8B,H8C)
2.d Idealised tetrahedral OH refined as rotating group:
 O2(H2)
;
_olex2_submission_special_instructions 'No special instructions were received'
_oxdiff_exptl_absorpt_empirical_details
;
Empirical correction (ABSPACK) includes:
- Absorption correction using spherical harmonics
- Frame scaling
;
_oxdiff_exptl_absorpt_empirical_full_max 2.722
_oxdiff_exptl_absorpt_empirical_full_min 0.437

loop_
_space_group_symop_operation_xyz
'x, y, z'
'-x+1/2, y+1/2, -z+1/2'
'-x, -y, -z'
'x-1/2, -y-1/2, z-1/2'

loop_
_atom_site_label
_atom_site_type_symbol
_atom_site_fract_x
_atom_site_fract_y
_atom_site_fract_z
_atom_site_U_iso_or_equiv
_atom_site_adp_type
_atom_site_occupancy
_atom_site_site_symmetry_order
_atom_site_calc_flag
_atom_site_refinement_flags_posn
_atom_site_refinement_flags_adp
_atom_site_refinement_flags_occupancy
_atom_site_disorder_assembly
_atom_site_disorder_group
O2 O 0.22945(11) 0.90445(10) 0.20277(10) 0.0495(3) Uani 1 1 d . . . . .
H2 H 0.269181 0.963517 0.230109 0.074 Uiso 1 1 calc R U . . .
O1 O 0.12183(11) 0.57736(10) 0.19870(9) 0.0486(3) Uani 1 1 d . . . . .
N1 N 0.03270(12) 0.72555(12) 0.09379(9) 0.0366(3) Uani 1 1 d . . . . .
C15 C 0.31411(15) 0.82371(14) 0.18350(11) 0.0375(4) Uani 1 1 d . . . . .
C14 C 0.27006(15) 0.70765(14) 0.15556(11) 0.0356(4) Uani 1 1 d . . . . .
C19 C 0.35931(16) 0.62214(16) 0.14360(12) 0.0449(4) Uani 1 1 d . . . . .
H19 H 0.331773 0.543768 0.127299 0.054 Uiso 1 1 calc R U . . .
C13 C 0.13595(14) 0.66690(13) 0.14997(11) 0.0351(4) Uani 1 1 d . . . . .
C6 C -0.10626(15) 0.69238(15) 0.20611(12) 0.0407(4) Uani 1 1 d . . . . .
C16 C 0.44289(17) 0.85301(16) 0.19342(13) 0.0474(4) Uani 1 1 d . . . . .
H16 H 0.471295 0.931258 0.209198 0.057 Uiso 1 1 calc R U . . .
C7 C -0.10046(15) 0.69012(15) 0.09818(12) 0.0414(4) Uani 1 1 d . . . . .
C17 C 0.52831(18) 0.76733(18) 0.18009(15) 0.0537(5) Uani 1 1 d . . . . .
H17 H 0.614437 0.787600 0.187746 0.064 Uiso 1 1 calc R U . . .
C5 C -0.0530(2) 0.78878(18) 0.26657(13) 0.0537(5) Uani 1 1 d . . . . .
H5 H -0.010275 0.848950 0.242146 0.064 Uiso 1 1 calc R U . . .
C12 C 0.0437(2) 0.8197(2) 0.02270(14) 0.0590(5) Uani 1 1 d . . . . .
H12A H 0.129492 0.817119 0.012922 0.071 Uiso 1 1 calc R U . . .
H12B H 0.032433 0.897792 0.049822 0.071 Uiso 1 1 calc R U . . .
C9 C -0.19511(19) 0.7864(2) 0.04184(14) 0.0610(5) Uani 1 1 d . . . . .
H9A H -0.282112 0.764464 0.042732 0.073 Uiso 1 1 calc R U . . .
H9B H -0.174313 0.862269 0.076469 0.073 Uiso 1 1 calc R U . . .
C8 C -0.1360(2) 0.5678(2) 0.04915(16) 0.0618(6) Uani 1 1 d . . . . .
H8A H -0.120698 0.568081 -0.015077 0.093 Uiso 1 1 calc R U . . .
H8B H -0.225796 0.551554 0.042232 0.093 Uiso 1 1 calc R U . . .
H8C H -0.083939 0.506733 0.089477 0.093 Uiso 1 1 calc R U . . .
C18 C 0.48691(18) 0.65088(18) 0.15531(15) 0.0540(5) Uani 1 1 d . . . . .
H18 H 0.544910 0.592701 0.146690 0.065 Uiso 1 1 calc R U . . .
C1 C -0.16897(18) 0.60463(18) 0.24515(15) 0.0539(5) Uani 1 1 d . . . . .
H1 H -0.205050 0.538979 0.206419 0.065 Uiso 1 1 calc R U . . .
C10 C -0.1930(2) 0.8036(3) -0.06550(15) 0.0778(7) Uani 1 1 d . . . . .
H10A H -0.241309 0.739344 -0.105797 0.093 Uiso 1 1 calc R U . . .
H10B H -0.234687 0.878964 -0.090277 0.093 Uiso 1 1 calc R U . . .
C2 C -0.1786(2) 0.6135(2) 0.34170(18) 0.0719(6) Uani 1 1 d . . . . .
H2A H -0.221263 0.553835 0.366780 0.086 Uiso 1 1 calc R U . . .
C11 C -0.0548(2) 0.8041(3) -0.07455(16) 0.0761(7) Uani 1 1 d . . . . .
H11A H -0.038614 0.729059 -0.104067 0.091 Uiso 1 1 calc R U . . .
H11B H -0.045796 0.868661 -0.118536 0.091 Uiso 1 1 calc R U . . .
C3 C -0.1261(3) 0.7091(3) 0.40016(16) 0.0765(7) Uani 1 1 d . . . . .
H3 H -0.133247 0.714852 0.464551 0.092 Uiso 1 1 calc R U . . .
C4 C -0.0629(2) 0.7963(2) 0.36284(15) 0.0702(6) Uani 1 1 d . . . . .
H4 H -0.026312 0.861127 0.402409 0.084 Uiso 1 1 calc R U . . .

loop_
_atom_site_aniso_label
_atom_site_aniso_U_11
_atom_site_aniso_U_22
_atom_site_aniso_U_33
_atom_site_aniso_U_23
_atom_site_aniso_U_13
_atom_site_aniso_U_12
O2 0.0434(7) 0.0393(6) 0.0678(8) -0.0144(5) 0.0187(6) -0.0030(5)
O1 0.0422(6) 0.0412(7) 0.0623(8) 0.0145(5) 0.0141(6) 0.0015(5)
N1 0.0359(7) 0.0422(7) 0.0312(7) 0.0008(5) 0.0083(5) 0.0019(5)
C15 0.0388(8) 0.0392(8) 0.0364(8) -0.0029(6) 0.0136(6) -0.0012(6)
C14 0.0368(8) 0.0401(8) 0.0300(7) -0.0019(6) 0.0095(6) -0.0006(6)
C19 0.0443(9) 0.0435(9) 0.0474(9) -0.0094(7) 0.0133(7) 0.0017(7)
C13 0.0371(8) 0.0353(8) 0.0331(8) -0.0043(6) 0.0101(6) -0.0006(6)
C6 0.0351(8) 0.0494(9) 0.0377(8) 0.0016(7) 0.0102(6) 0.0055(6)
C16 0.0465(9) 0.0473(9) 0.0529(10) -0.0096(8) 0.0214(8) -0.0106(7)
C7 0.0344(8) 0.0542(10) 0.0345(8) -0.0050(7) 0.0075(6) 0.0017(7)
C17 0.0392(9) 0.0655(12) 0.0613(11) -0.0126(9) 0.0221(8) -0.0067(8)
C5 0.0632(12) 0.0597(11) 0.0415(9) -0.0059(8) 0.0202(8) -0.0066(9)
C12 0.0574(11) 0.0732(13) 0.0453(10) 0.0203(9) 0.0123(8) 0.0034(9)
C9 0.0470(10) 0.0900(15) 0.0439(10) 0.0071(10) 0.0089(8) 0.0221(10)
C8 0.0506(11) 0.0752(14) 0.0609(12) -0.0283(10) 0.0173(9) -0.0178(9)
C18 0.0439(10) 0.0573(11) 0.0648(12) -0.0146(9) 0.0219(8) 0.0044(8)
C1 0.0467(10) 0.0573(11) 0.0615(11) 0.0042(9) 0.0210(9) 0.0010(8)
C10 0.0613(13) 0.123(2) 0.0424(11) 0.0186(12) 0.0024(9) 0.0199(13)
C2 0.0731(14) 0.0845(16) 0.0707(14) 0.0198(12) 0.0412(12) 0.0012(12)
C11 0.0699(14) 0.1131(19) 0.0419(11) 0.0191(11) 0.0100(10) 0.0053(13)
C3 0.0853(16) 0.1065(19) 0.0457(11) 0.0036(12) 0.0316(11) 0.0013(14)
C4 0.0848(16) 0.0857(16) 0.0440(11) -0.0134(10) 0.0242(10) -0.0062(12)

loop_
_atom_type_symbol
_atom_type_description
_atom_type_scat_dispersion_real
_atom_type_scat_dispersion_imag
_atom_type_scat_source
C C 0.0181 0.0091 'International Tables Vol C Tables 4.2.6.8 and 6.1.1.4'
H H 0.0000 0.0000 'International Tables Vol C Tables 4.2.6.8 and 6.1.1.4'
N N 0.0311 0.0180 'International Tables Vol C Tables 4.2.6.8 and 6.1.1.4'
O O 0.0492 0.0322 'International Tables Vol C Tables 4.2.6.8 and 6.1.1.4'

loop_
_geom_angle_atom_site_label_1
_geom_angle_atom_site_label_2
_geom_angle_atom_site_label_3
_geom_angle
_geom_angle_site_symmetry_1
_geom_angle_site_symmetry_3
_geom_angle_publ_flag
C15 O2 H2 109.5 . . ?
C13 N1 C7 119.44(13) . . ?
C13 N1 C12 122.48(14) . . ?
C12 N1 C7 117.97(13) . . ?
O2 C15 C14 118.38(14) . . ?
O2 C15 C16 121.82(14) . . ?
C16 C15 C14 119.78(15) . . ?
C15 C14 C13 122.99(14) . . ?
C19 C14 C15 118.38(14) . . ?
C19 C14 C13 118.19(14) . . ?
C14 C19 H19 119.2 . . ?
C18 C19 C14 121.58(16) . . ?
C18 C19 H19 119.2 . . ?
O1 C13 N1 120.54(14) . . ?
O1 C13 C14 118.54(13) . . ?
N1 C13 C14 120.92(13) . . ?
C5 C6 C7 119.59(15) . . ?
C1 C6 C7 122.45(16) . . ?
C1 C6 C5 117.87(16) . . ?
C15 C16 H16 119.7 . . ?
C17 C16 C15 120.51(16) . . ?
C17 C16 H16 119.7 . . ?
N1 C7 C6 109.54(12) . . ?
N1 C7 C9 107.37(14) . . ?
N1 C7 C8 109.82(13) . . ?
C6 C7 C9 107.17(13) . . ?
C8 C7 C6 112.74(15) . . ?
C8 C7 C9 110.02(16) . . ?
C16 C17 H17 119.8 . . ?
C16 C17 C18 120.34(16) . . ?
C18 C17 H17 119.8 . . ?
C6 C5 H5 119.6 . . ?
C4 C5 C6 120.81(19) . . ?
C4 C5 H5 119.6 . . ?
N1 C12 H12A 109.3 . . ?
N1 C12 H12B 109.3 . . ?
N1 C12 C11 111.58(18) . . ?
H12A C12 H12B 108.0 . . ?
C11 C12 H12A 109.3 . . ?
C11 C12 H12B 109.3 . . ?
C7 C9 H9A 108.7 . . ?
C7 C9 H9B 108.7 . . ?
H9A C9 H9B 107.6 . . ?
C10 C9 C7 114.05(17) . . ?
C10 C9 H9A 108.7 . . ?
C10 C9 H9B 108.7 . . ?
C7 C8 H8A 109.5 . . ?
C7 C8 H8B 109.5 . . ?
C7 C8 H8C 109.5 . . ?
H8A C8 H8B 109.5 . . ?
H8A C8 H8C 109.5 . . ?
H8B C8 H8C 109.5 . . ?
C19 C18 C17 119.33(16) . . ?
C19 C18 H18 120.3 . . ?
C17 C18 H18 120.3 . . ?
C6 C1 H1 119.6 . . ?
C6 C1 C2 120.7(2) . . ?
C2 C1 H1 119.6 . . ?
C9 C10 H10A 109.4 . . ?
C9 C10 H10B 109.4 . . ?
H10A C10 H10B 108.0 . . ?
C11 C10 C9 111.26(16) . . ?
C11 C10 H10A 109.4 . . ?
C11 C10 H10B 109.4 . . ?
C1 C2 H2A 119.6 . . ?
C3 C2 C1 120.7(2) . . ?
C3 C2 H2A 119.6 . . ?
C12 C11 C10 112.76(19) . . ?
C12 C11 H11A 109.0 . . ?
C12 C11 H11B 109.0 . . ?
C10 C11 H11A 109.0 . . ?
C10 C11 H11B 109.0 . . ?
H11A C11 H11B 107.8 . . ?
C2 C3 H3 120.4 . . ?
C2 C3 C4 119.27(19) . . ?
C4 C3 H3 120.4 . . ?
C5 C4 H4 119.7 . . ?
C3 C4 C5 120.6(2) . . ?
C3 C4 H4 119.7 . . ?

loop_
_geom_bond_atom_site_label_1
_geom_bond_atom_site_label_2
_geom_bond_distance
_geom_bond_site_symmetry_2
_geom_bond_publ_flag
O2 H2 0.8200 . ?
O2 C15 1.3586(19) . ?
O1 C13 1.2422(19) . ?
N1 C13 1.341(2) . ?
N1 C7 1.502(2) . ?
N1 C12 1.475(2) . ?
C15 C14 1.396(2) . ?
C15 C16 1.391(2) . ?
C14 C19 1.395(2) . ?
C14 C13 1.493(2) . ?
C19 H19 0.9300 . ?
C19 C18 1.374(2) . ?
C6 C7 1.533(2) . ?
C6 C5 1.390(3) . ?
C6 C1 1.383(2) . ?
C16 H16 0.9300 . ?
C16 C17 1.373(3) . ?
C7 C9 1.539(2) . ?
C7 C8 1.528(3) . ?
C17 H17 0.9300 . ?
C17 C18 1.385(3) . ?
C5 H5 0.9300 . ?
C5 C4 1.387(3) . ?
C12 H12A 0.9700 . ?
C12 H12B 0.9700 . ?
C12 C11 1.490(3) . ?
C9 H9A 0.9700 . ?
C9 H9B 0.9700 . ?
C9 C10 1.525(3) . ?
C8 H8A 0.9600 . ?
C8 H8B 0.9600 . ?
C8 H8C 0.9600 . ?
C18 H18 0.9300 . ?
C1 H1 0.9300 . ?
C1 C2 1.391(3) . ?
C10 H10A 0.9700 . ?
C10 H10B 0.9700 . ?
C10 C11 1.525(3) . ?
C2 H2A 0.9300 . ?
C2 C3 1.368(4) . ?
C11 H11A 0.9700 . ?
C11 H11B 0.9700 . ?
C3 H3 0.9300 . ?
C3 C4 1.369(3) . ?
C4 H4 0.9300 . ?

loop_
_geom_torsion_atom_site_label_1
_geom_torsion_atom_site_label_2
_geom_torsion_atom_site_label_3
_geom_torsion_atom_site_label_4
_geom_torsion
_geom_torsion_site_symmetry_1
_geom_torsion_site_symmetry_2
_geom_torsion_site_symmetry_3
_geom_torsion_site_symmetry_4
_geom_torsion_publ_flag
O2 C15 C14 C19 -174.88(14) . . . . ?
O2 C15 C14 C13 -2.6(2) . . . . ?
O2 C15 C16 C17 175.47(17) . . . . ?
N1 C7 C9 C10 57.5(2) . . . . ?
N1 C12 C11 C10 57.4(3) . . . . ?
C15 C14 C19 C18 -2.3(2) . . . . ?
C15 C14 C13 O1 -124.05(17) . . . . ?
C15 C14 C13 N1 55.8(2) . . . . ?
C15 C16 C17 C18 0.8(3) . . . . ?
C14 C15 C16 C17 -2.8(3) . . . . ?
C14 C19 C18 C17 0.3(3) . . . . ?
C19 C14 C13 O1 48.2(2) . . . . ?
C19 C14 C13 N1 -131.87(16) . . . . ?
C13 N1 C7 C6 53.76(18) . . . . ?
C13 N1 C7 C9 169.82(14) . . . . ?
C13 N1 C7 C8 -70.56(18) . . . . ?
C13 N1 C12 C11 134.38(18) . . . . ?
C13 C14 C19 C18 -174.92(16) . . . . ?
C6 C7 C9 C10 175.07(18) . . . . ?
C6 C5 C4 C3 -0.4(4) . . . . ?
C6 C1 C2 C3 -0.1(3) . . . . ?
C16 C15 C14 C19 3.5(2) . . . . ?
C16 C15 C14 C13 175.74(14) . . . . ?
C16 C17 C18 C19 0.4(3) . . . . ?
C7 N1 C13 O1 6.3(2) . . . . ?
C7 N1 C13 C14 -173.60(13) . . . . ?
C7 N1 C12 C11 -42.0(2) . . . . ?
C7 C6 C5 C4 176.56(18) . . . . ?
C7 C6 C1 C2 -176.20(17) . . . . ?
C7 C9 C10 C11 -42.9(3) . . . . ?
C5 C6 C7 N1 45.0(2) . . . . ?
C5 C6 C7 C9 -71.2(2) . . . . ?
C5 C6 C7 C8 167.59(16) . . . . ?
C5 C6 C1 C2 0.3(3) . . . . ?
C12 N1 C13 O1 -170.03(16) . . . . ?
C12 N1 C13 C14 10.1(2) . . . . ?
C12 N1 C7 C6 -129.76(16) . . . . ?
C12 N1 C7 C9 -13.70(19) . . . . ?
C12 N1 C7 C8 105.91(18) . . . . ?
C9 C10 C11 C12 -14.9(3) . . . . ?
C8 C7 C9 C10 -62.0(2) . . . . ?
C1 C6 C7 N1 -138.55(16) . . . . ?
C1 C6 C7 C9 105.27(19) . . . . ?
C1 C6 C7 C8 -15.9(2) . . . . ?
C1 C6 C5 C4 -0.1(3) . . . . ?
C1 C2 C3 C4 -0.3(4) . . . . ?
C2 C3 C4 C5 0.6(4) . . . . ?
